data_4319046
loop_
_publ_author_name
'Javier Tercero'
'Carmen Diaz'
'Joan Ribas'
'Eliseo Ruiz'
'Jos\'e Mah\'ia'
'Miguel Maestro'

_publ_section_title
;
 New Oxamidato-Bridged CuII-NiII Complexes: Supramolecular Structures with
 Thiocyanate Ligands and Hydrogen Bonds. Magnetostructural Studies: DFT
 Calculations
;
_journal_name_full 'Inorganic Chemistry'
_journal_page_first 6780
_journal_page_last 6789
_journal_paper_doi 10.1021/ic025910r
_journal_volume 41
_journal_year 2002
_chemical_formula_moiety 'C18 H40 Cu N6 Ni O2, 2(C N S)'
_chemical_formula_sum 'C20 H40 Cu N8 Ni O2 S2'
_chemical_formula_weight 610.97
_chemical_name_systematic
; 
 ? 
;
_space_group_IT_number 14
_symmetry_cell_setting monoclinic
_symmetry_space_group_name_Hall '-P 2ybc'
_symmetry_space_group_name_H-M 'P 1 21/c 1'
_atom_sites_solution_hydrogens geom
_atom_sites_solution_primary direct
_atom_sites_solution_secondary difmap
_audit_creation_method SHELXL-97
_cell_angle_alpha 90.00
_cell_angle_beta 91.883(2)
_cell_angle_gamma 90.00
_cell_formula_units_Z 4
_cell_length_a 14.1197(15)
_cell_length_b 15.0147(16)
_cell_length_c 13.5192(14)
_cell_measurement_temperature 298(2)
_cell_volume 2864.6(5)
_computing_cell_refinement 'Bruker SAINT'
_computing_data_collection 'Bruker SMART'
_computing_data_reduction 'Bruker SAINT'
_computing_molecular_graphics 'Bruker SHELXTL'
_computing_publication_material 'Bruker SHELXTL'
_computing_structure_refinement 'SHELXL-97 (Sheldrick, 1997)'
_computing_structure_solution 'SHELXS-97 (Sheldrick, 1990)'
_diffrn_ambient_temperature 298(2)
_diffrn_measured_fraction_theta_full 0.996
_diffrn_measured_fraction_theta_max 0.996
_diffrn_measurement_device_type 'CCD area detector'
_diffrn_measurement_method 'phi and omega scans'
_diffrn_radiation_monochromator graphite
_diffrn_radiation_source 'fine-focus sealed tube'
_diffrn_radiation_type MoK\a
_diffrn_radiation_wavelength 0.71073
_diffrn_reflns_av_R_equivalents 0.0250
_diffrn_reflns_av_sigmaI/netI 0.0247
_diffrn_reflns_limit_h_max 18
_diffrn_reflns_limit_h_min -9
_diffrn_reflns_limit_k_max 19
_diffrn_reflns_limit_k_min -19
_diffrn_reflns_limit_l_max 17
_diffrn_reflns_limit_l_min -18
_diffrn_reflns_number 20011
_diffrn_reflns_theta_full 28.25
_diffrn_reflns_theta_max 28.25
_diffrn_reflns_theta_min 1.98
_diffrn_standards_decay_% 0.65
_exptl_absorpt_coefficient_mu 1.577
_exptl_absorpt_correction_T_max 0.7433
_exptl_absorpt_correction_T_min 0.5372
_exptl_absorpt_correction_type empirical
_exptl_absorpt_process_details Sadabs
_exptl_crystal_colour Black
_exptl_crystal_density_diffrn 1.417
_exptl_crystal_density_method 'not measured'
_exptl_crystal_description Block
_exptl_crystal_F_000 1284
_exptl_crystal_size_max 0.45
_exptl_crystal_size_mid 0.25
_exptl_crystal_size_min 0.20
_refine_diff_density_max 0.837
_refine_diff_density_min -0.721
_refine_diff_density_rms 0.057
_refine_ls_extinction_method none
_refine_ls_goodness_of_fit_ref 1.030
_refine_ls_hydrogen_treatment mixed
_refine_ls_matrix_type full
_refine_ls_number_parameters 315
_refine_ls_number_reflns 7048
_refine_ls_number_restraints 0
_refine_ls_restrained_S_all 1.030
_refine_ls_R_factor_all 0.0524
_refine_ls_R_factor_gt 0.0364
_refine_ls_shift/su_max 0.001
_refine_ls_shift/su_mean 0.000
_refine_ls_structure_factor_coef Fsqd
_refine_ls_weighting_details 'calc w=1/[\s^2^(Fo^2^)+(0.0423P)^2^+1.9317P] where P=(Fo^2^+2Fc^2^)/3'
_refine_ls_weighting_scheme calc
_refine_ls_wR_factor_gt 0.0874
_refine_ls_wR_factor_ref 0.0956
_reflns_number_gt 5554
_reflns_number_total 7048
_reflns_threshold_expression >2sigma(I)
_cod_data_source_file ic025910r_s1_4.cif
_cod_data_source_block Complex4
_cod_depositor_comments
;
The following automatic conversions were performed:

'_symmetry_cell_setting' value 'Monoclinic' changed to 'monoclinic'
according to the built-in table from CIF Core dictionary named
'cif_core.dic' version 2.4.1 from 2010-06-29.

Automatic conversion script
Id: cif_fix_values 1646 2011-03-28 12:23:43Z adriana 
;
_cod_database_code 4319046

loop_
_symmetry_equiv_pos_as_xyz
'x, y, z'
'-x, y+1/2, -z+1/2'
'-x, -y, -z'
'x, -y-1/2, z-1/2'

loop_
_atom_site_label
_atom_site_type_symbol
_atom_site_fract_x
_atom_site_fract_y
_atom_site_fract_z
_atom_site_U_iso_or_equiv
_atom_site_adp_type
_atom_site_occupancy
_atom_site_symmetry_multiplicity
_atom_site_calc_flag
_atom_site_refinement_flags
_atom_site_disorder_assembly
_atom_site_disorder_group
Cu1 Cu 0.74481(2) 0.242357(19) 0.73841(2) 0.03922(9) Uani 1 1 d . . .
Ni1 Ni 0.75662(2) -0.015467(19) 0.46795(2) 0.03343(8) Uani 1 1 d . . .
S1S S 0.91459(9) 0.13388(6) 0.20289(7) 0.0817(3) Uani 1 1 d . . .
S2S S 0.52761(10) -0.11558(7) 0.21923(7) 0.0985(4) Uani 1 1 d . . .
O1 O 0.84034(11) 0.03853(10) 0.58084(11) 0.0369(3) Uani 1 1 d . . .
O2 O 0.68006(11) 0.10207(10) 0.49436(11) 0.0375(3) Uani 1 1 d . . .
N1 N 0.78628(17) 0.23550(14) 0.88288(15) 0.0471(5) Uani 1 1 d . . .
H1A H 0.7787 0.2900 0.9091 0.057 Uiso 1 1 calc R . .
H1C H 0.7458 0.1989 0.9130 0.057 Uiso 1 1 calc R . .
N2 N 0.82842(14) 0.14518(13) 0.70261(13) 0.0363(4) Uani 1 1 d . . .
N3 N 0.66127(15) 0.34689(14) 0.76667(16) 0.0457(5) Uani 1 1 d . . .
H3A H 0.6532 0.3486 0.8324 0.055 Uiso 1 1 calc R . .
H3C H 0.6929 0.3966 0.7507 0.055 Uiso 1 1 calc R . .
N4 N 0.67824(14) 0.21345(12) 0.61244(14) 0.0360(4) Uani 1 1 d . . .
N5 N 0.67833(15) -0.09353(14) 0.57729(16) 0.0457(5) Uani 1 1 d . . .
N6 N 0.83965(16) -0.13506(14) 0.45844(18) 0.0482(5) Uani 1 1 d . . .
N1S N 0.83944(16) 0.04715(15) 0.36422(16) 0.0484(5) Uani 1 1 d . . .
N2S N 0.66012(16) -0.05115(15) 0.35810(16) 0.0489(5) Uani 1 1 d . . .
C1 C 0.8835(2) 0.20551(17) 0.91005(18) 0.0478(6) Uani 1 1 d . . .
H1C H 0.8900 0.2025 0.9816 0.057 Uiso 1 1 calc R . .
H1D H 0.9280 0.2499 0.8877 0.057 Uiso 1 1 calc R . .
C2 C 0.91080(18) 0.11488(16) 0.86716(17) 0.0418(5) Uani 1 1 d . . .
C3 C 0.91657(18) 0.11921(18) 0.75405(17) 0.0427(6) Uani 1 1 d . . .
H3C H 0.9656 0.1614 0.7374 0.051 Uiso 1 1 calc R . .
H3D H 0.9354 0.0612 0.7300 0.051 Uiso 1 1 calc R . .
C4 C 0.56655(18) 0.35110(16) 0.71709(18) 0.0408(5) Uani 1 1 d . . .
H4A H 0.5368 0.4069 0.7346 0.049 Uiso 1 1 calc R . .
H4B H 0.5280 0.3032 0.7422 0.049 Uiso 1 1 calc R . .
C5 C 0.56713(18) 0.34402(16) 0.60414(18) 0.0404(5) Uani 1 1 d . . .
C6 C 0.58814(18) 0.24876(16) 0.57166(18) 0.0406(5) Uani 1 1 d . . .
H6A H 0.5371 0.2103 0.5919 0.049 Uiso 1 1 calc R . .
H6B H 0.5893 0.2470 0.5000 0.049 Uiso 1 1 calc R . .
C7 C 0.80147(16) 0.10437(14) 0.62164(15) 0.0321(4) Uani 1 1 d . . .
C8 C 0.71205(16) 0.14227(14) 0.57131(15) 0.0312(4) Uani 1 1 d . . .
C9 C 0.7022(3) -0.1852(2) 0.5481(3) 0.0803(11) Uani 1 1 d . . .
H9A H 0.6820 -0.2263 0.5986 0.096 Uiso 1 1 calc R . .
H9B H 0.6680 -0.1999 0.4868 0.096 Uiso 1 1 calc R . .
C10 C 0.8042(3) -0.1962(2) 0.5344(3) 0.0749(10) Uani 1 1 d . . .
H10A H 0.8168 -0.2571 0.5151 0.090 Uiso 1 1 calc R . .
H10B H 0.8381 -0.1850 0.5968 0.090 Uiso 1 1 calc R . .
C11 C 0.5743(2) -0.0833(3) 0.5634(3) 0.0807(11) Uani 1 1 d . . .
H11A H 0.5429 -0.1285 0.6004 0.121 Uiso 1 1 calc R . .
H11B H 0.5569 -0.0892 0.4944 0.121 Uiso 1 1 calc R . .
H11C H 0.5556 -0.0256 0.5863 0.121 Uiso 1 1 calc R . .
C12 C 0.7003(3) -0.0750(3) 0.6812(2) 0.0796(11) Uani 1 1 d . . .
H12A H 0.6729 -0.1203 0.7213 0.119 Uiso 1 1 calc R . .
H12B H 0.6747 -0.0180 0.6983 0.119 Uiso 1 1 calc R . .
H12C H 0.7678 -0.0745 0.6924 0.119 Uiso 1 1 calc R . .
C13 C 0.9416(2) -0.1157(2) 0.4796(3) 0.0616(8) Uani 1 1 d . . .
H13A H 0.9775 -0.1698 0.4754 0.092 Uiso 1 1 calc R . .
H13B H 0.9494 -0.0912 0.5449 0.092 Uiso 1 1 calc R . .
H13C H 0.9637 -0.0737 0.4320 0.092 Uiso 1 1 calc R . .
C14 C 0.8315(2) -0.1760(2) 0.3595(3) 0.0717(10) Uani 1 1 d . . .
H14A H 0.8723 -0.2270 0.3572 0.108 Uiso 1 1 calc R . .
H14B H 0.8498 -0.1335 0.3106 0.108 Uiso 1 1 calc R . .
H14C H 0.7671 -0.1941 0.3461 0.108 Uiso 1 1 calc R . .
C15 C 1.0110(2) 0.0949(2) 0.9084(2) 0.0595(8) Uani 1 1 d . . .
H15A H 1.0107 0.0939 0.9794 0.089 Uiso 1 1 calc R . .
H15B H 1.0537 0.1403 0.8871 0.089 Uiso 1 1 calc R . .
H15C H 1.0312 0.0380 0.8845 0.089 Uiso 1 1 calc R . .
C16 C 0.8424(2) 0.04247(19) 0.8972(2) 0.0559(7) Uani 1 1 d . . .
H16A H 0.8393 0.0410 0.9680 0.084 Uiso 1 1 calc R . .
H16B H 0.8642 -0.0141 0.8739 0.084 Uiso 1 1 calc R . .
H16C H 0.7806 0.0547 0.8687 0.084 Uiso 1 1 calc R . .
C17 C 0.4662(2) 0.3671(2) 0.5667(2) 0.0620(8) Uani 1 1 d . . .
H17A H 0.4613 0.3589 0.4963 0.093 Uiso 1 1 calc R . .
H17B H 0.4524 0.4280 0.5824 0.093 Uiso 1 1 calc R . .
H17C H 0.4217 0.3288 0.5979 0.093 Uiso 1 1 calc R . .
C18 C 0.6377(2) 0.40916(19) 0.5613(2) 0.0587(8) Uani 1 1 d . . .
H18A H 0.7010 0.3900 0.5782 0.088 Uiso 1 1 calc R . .
H18B H 0.6274 0.4674 0.5882 0.088 Uiso 1 1 calc R . .
H18C H 0.6290 0.4110 0.4906 0.088 Uiso 1 1 calc R . .
C1S C 0.87317(19) 0.08061(16) 0.29770(19) 0.0440(6) Uani 1 1 d . . .
C2S C 0.6060(2) -0.07809(17) 0.30001(18) 0.0484(6) Uani 1 1 d . . .

loop_
_atom_site_aniso_label
_atom_site_aniso_U_11
_atom_site_aniso_U_22
_atom_site_aniso_U_33
_atom_site_aniso_U_23
_atom_site_aniso_U_13
_atom_site_aniso_U_12
Cu1 0.05134(19) 0.03677(15) 0.02942(14) -0.00855(11) -0.00082(12) 0.00978(13)
Ni1 0.04054(16) 0.02991(14) 0.02990(15) -0.00446(11) 0.00189(11) 0.00116(11)
S1S 0.1338(9) 0.0532(4) 0.0609(5) 0.0074(4) 0.0478(5) 0.0030(5)
S2S 0.1526(10) 0.0832(7) 0.0567(5) 0.0120(5) -0.0412(6) -0.0605(7)
O1 0.0397(9) 0.0353(8) 0.0358(8) -0.0090(7) 0.0014(6) 0.0049(7)
O2 0.0471(9) 0.0344(8) 0.0307(8) -0.0066(6) -0.0029(7) 0.0045(7)
N1 0.0709(15) 0.0405(11) 0.0302(10) -0.0027(8) 0.0065(10) 0.0125(10)
N2 0.0442(11) 0.0357(10) 0.0289(9) -0.0061(8) -0.0013(8) 0.0064(8)
N3 0.0556(13) 0.0426(11) 0.0388(11) -0.0132(9) -0.0013(9) 0.0087(10)
N4 0.0436(11) 0.0321(9) 0.0321(9) -0.0040(8) 0.0002(8) 0.0064(8)
N5 0.0474(12) 0.0456(11) 0.0445(12) 0.0002(9) 0.0068(9) -0.0073(10)
N6 0.0496(13) 0.0377(11) 0.0577(14) -0.0054(10) 0.0067(10) 0.0068(9)
N1S 0.0572(13) 0.0465(12) 0.0418(12) 0.0011(10) 0.0087(10) 0.0009(10)
N2S 0.0597(14) 0.0454(12) 0.0413(12) -0.0087(10) -0.0041(10) -0.0005(10)
C1 0.0689(18) 0.0432(13) 0.0310(12) -0.0058(10) -0.0057(11) 0.0064(12)
C2 0.0531(15) 0.0386(12) 0.0331(12) -0.0027(10) -0.0051(10) 0.0054(11)
C3 0.0454(14) 0.0481(14) 0.0343(12) -0.0083(10) -0.0034(10) 0.0077(11)
C4 0.0476(14) 0.0356(12) 0.0395(12) -0.0053(10) 0.0060(10) 0.0052(10)
C5 0.0501(14) 0.0339(11) 0.0373(12) -0.0019(10) 0.0028(10) 0.0101(10)
C6 0.0463(13) 0.0383(12) 0.0369(12) -0.0065(10) -0.0036(10) 0.0090(10)
C7 0.0395(12) 0.0292(10) 0.0278(10) 0.0001(8) 0.0061(8) -0.0014(9)
C8 0.0401(12) 0.0288(10) 0.0250(10) -0.0005(8) 0.0048(8) -0.0005(9)
C9 0.103(3) 0.0468(17) 0.093(3) 0.0107(17) 0.027(2) -0.0080(18)
C10 0.079(2) 0.0446(16) 0.102(3) 0.0203(17) 0.015(2) 0.0126(16)
C11 0.058(2) 0.119(3) 0.065(2) 0.006(2) 0.0130(16) -0.020(2)
C12 0.102(3) 0.096(3) 0.0413(16) 0.0132(17) 0.0048(16) -0.039(2)
C13 0.0478(16) 0.0610(18) 0.076(2) -0.0096(16) -0.0008(14) 0.0152(14)
C14 0.071(2) 0.0614(19) 0.082(2) -0.0357(17) 0.0036(18) 0.0137(16)
C15 0.0653(19) 0.0645(18) 0.0473(15) -0.0071(14) -0.0172(13) 0.0129(15)
C16 0.0722(19) 0.0465(15) 0.0491(16) 0.0048(12) 0.0010(13) 0.0063(14)
C17 0.0632(19) 0.0648(19) 0.0574(18) -0.0092(14) -0.0069(14) 0.0258(15)
C18 0.081(2) 0.0419(14) 0.0541(17) 0.0092(13) 0.0193(15) 0.0069(14)
C1S 0.0554(15) 0.0364(12) 0.0406(13) -0.0030(10) 0.0073(11) 0.0073(11)
C2S 0.0757(19) 0.0353(12) 0.0342(12) 0.0034(10) 0.0011(12) -0.0093(12)

loop_
_atom_type_symbol
_atom_type_description
_atom_type_scat_dispersion_real
_atom_type_scat_dispersion_imag
_atom_type_scat_source
C C 0.0033 0.0016 'International Tables Vol C Tables 4.2.6.8 and 6.1.1.4'
H H 0.0000 0.0000 'International Tables Vol C Tables 4.2.6.8 and 6.1.1.4'
N N 0.0061 0.0033 'International Tables Vol C Tables 4.2.6.8 and 6.1.1.4'
O O 0.0106 0.0060 'International Tables Vol C Tables 4.2.6.8 and 6.1.1.4'
S S 0.1246 0.1234 'International Tables Vol C Tables 4.2.6.8 and 6.1.1.4'
Ni Ni 0.3393 1.1124 'International Tables Vol C Tables 4.2.6.8 and 6.1.1.4'
Cu Cu 0.3201 1.2651 'International Tables Vol C Tables 4.2.6.8 and 6.1.1.4'

loop_
_geom_angle_atom_site_label_1
_geom_angle_atom_site_label_2
_geom_angle_atom_site_label_3
_geom_angle
_geom_angle_site_symmetry_1
_geom_angle_site_symmetry_3
_geom_angle_publ_flag
N2 Cu1 N4 84.02(8) . . ?
N2 Cu1 N3 176.00(9) . . ?
N4 Cu1 N3 94.03(8) . . ?
N2 Cu1 N1 92.48(8) . . ?
N4 Cu1 N1 160.01(9) . . ?
N3 Cu1 N1 90.53(8) . . ?
N2S Ni1 O1 170.75(8) . . ?
N2S Ni1 N1S 90.27(9) . . ?
O1 Ni1 N1S 90.00(8) . . ?
N2S Ni1 O2 90.52(8) . . ?
O1 Ni1 O2 80.23(6) . . ?
N1S Ni1 O2 92.22(8) . . ?
N2S Ni1 N6 95.10(9) . . ?
O1 Ni1 N6 94.13(8) . . ?
N1S Ni1 N6 91.00(9) . . ?
O2 Ni1 N6 173.51(8) . . ?
N2S Ni1 N5 90.62(9) . . ?
O1 Ni1 N5 90.04(7) . . ?
N1S Ni1 N5 174.26(9) . . ?
O2 Ni1 N5 93.45(7) . . ?
N6 Ni1 N5 83.27(9) . . ?
C7 O1 Ni1 112.50(14) . . ?
C8 O2 Ni1 111.45(14) . . ?
C1 N1 Cu1 119.46(15) . . ?
C7 N2 C3 119.78(19) . . ?
C7 N2 Cu1 113.53(15) . . ?
C3 N2 Cu1 126.61(14) . . ?
C4 N3 Cu1 118.41(15) . . ?
C8 N4 C6 117.45(19) . . ?
C8 N4 Cu1 112.30(15) . . ?
C6 N4 Cu1 128.97(14) . . ?
C12 N5 C9 113.2(3) . . ?
C12 N5 C11 106.4(3) . . ?
C9 N5 C11 107.2(3) . . ?
C12 N5 Ni1 116.65(18) . . ?
C9 N5 Ni1 101.10(18) . . ?
C11 N5 Ni1 112.05(19) . . ?
C14 N6 C10 110.8(3) . . ?
C14 N6 C13 107.6(2) . . ?
C10 N6 C13 109.6(3) . . ?
C14 N6 Ni1 112.09(19) . . ?
C10 N6 Ni1 106.21(17) . . ?
C13 N6 Ni1 110.59(16) . . ?
C1S N1S Ni1 169.6(2) . . ?
C2S N2S Ni1 174.3(2) . . ?
N1 C1 C2 114.8(2) . . ?
C16 C2 C15 110.5(2) . . ?
C16 C2 C1 111.4(2) . . ?
C15 C2 C1 106.0(2) . . ?
C16 C2 C3 110.6(2) . . ?
C15 C2 C3 107.0(2) . . ?
C1 C2 C3 111.2(2) . . ?
N2 C3 C2 114.4(2) . . ?
N3 C4 C5 114.5(2) . . ?
C18 C5 C6 110.9(2) . . ?
C18 C5 C4 111.1(2) . . ?
C6 C5 C4 111.04(19) . . ?
C18 C5 C17 109.9(2) . . ?
C6 C5 C17 107.6(2) . . ?
C4 C5 C17 106.1(2) . . ?
N4 C6 C5 113.8(2) . . ?
O1 C7 N2 128.0(2) . . ?
O1 C7 C8 117.49(19) . . ?
N2 C7 C8 114.51(19) . . ?
O2 C8 N4 127.8(2) . . ?
O2 C8 C7 117.01(18) . . ?
N4 C8 C7 115.18(18) . . ?
C10 C9 N5 111.8(3) . . ?
C9 C10 N6 112.0(3) . . ?
N1S C1S S1S 175.6(2) . . ?
N2S C2S S2S 178.9(3) . . ?

loop_
_geom_bond_atom_site_label_1
_geom_bond_atom_site_label_2
_geom_bond_distance
_geom_bond_site_symmetry_2
_geom_bond_publ_flag
Cu1 N2 1.9479(19) . ?
Cu1 N4 1.9665(19) . ?
Cu1 N3 2.008(2) . ?
Cu1 N1 2.023(2) . ?
Ni1 N2S 2.053(2) . ?
Ni1 O1 2.0653(15) . ?
Ni1 N1S 2.080(2) . ?
Ni1 O2 2.1061(16) . ?
Ni1 N6 2.151(2) . ?
Ni1 N5 2.211(2) . ?
S1S C1S 1.635(3) . ?
S2S C2S 1.629(3) . ?
O1 C7 1.266(3) . ?
O2 C8 1.273(3) . ?
N1 C1 1.480(3) . ?
N2 C7 1.301(3) . ?
N2 C3 1.459(3) . ?
N3 C4 1.478(3) . ?
N4 C8 1.303(3) . ?
N4 C6 1.469(3) . ?
N5 C12 1.455(4) . ?
N5 C9 1.474(4) . ?
N5 C11 1.483(4) . ?
N6 C14 1.474(4) . ?
N6 C10 1.477(4) . ?
N6 C13 1.487(4) . ?
N1S C1S 1.147(3) . ?
N2S C2S 1.151(3) . ?
C1 C2 1.533(3) . ?
C2 C16 1.518(4) . ?
C2 C15 1.533(4) . ?
C2 C3 1.535(3) . ?
C4 C5 1.531(3) . ?
C5 C18 1.523(4) . ?
C5 C6 1.528(3) . ?
C5 C17 1.537(4) . ?
C7 C8 1.525(3) . ?
C9 C10 1.468(5) . ?

loop_
_geom_hbond_atom_site_label_D
_geom_hbond_atom_site_label_H
_geom_hbond_atom_site_label_A
_geom_hbond_distance_DH
_geom_hbond_distance_HA
_geom_hbond_distance_DA
_geom_hbond_angle_DHA
_geom_hbond_site_symmetry_A
N1 H1A O2 0.90 2.45 3.259(3) 149.7 4_566
N1 H1A N1S 0.90 2.67 3.360(3) 134.5 4_566
N3 H3A O2 0.90 2.33 3.175(3) 156.1 4_566
N3 H3C N1S 0.90 2.67 3.222(3) 120.3 4_566

loop_
_geom_torsion_atom_site_label_1
_geom_torsion_atom_site_label_2
_geom_torsion_atom_site_label_3
_geom_torsion_atom_site_label_4
_geom_torsion
_geom_torsion_site_symmetry_1
_geom_torsion_site_symmetry_2
_geom_torsion_site_symmetry_3
_geom_torsion_site_symmetry_4
_geom_torsion_publ_flag
N2S Ni1 O1 C7 11.0(6) . . . . ?
N1S Ni1 O1 C7 102.64(16) . . . . ?
O2 Ni1 O1 C7 10.39(14) . . . . ?
N6 Ni1 O1 C7 -166.36(15) . . . . ?
N5 Ni1 O1 C7 -83.10(15) . . . . ?
N2S Ni1 O2 C8 171.66(16) . . . . ?
O1 Ni1 O2 C8 -8.43(14) . . . . ?
N1S Ni1 O2 C8 -98.05(16) . . . . ?
N6 Ni1 O2 C8 21.5(7) . . . . ?
N5 Ni1 O2 C8 81.01(15) . . . . ?
N2 Cu1 N1 C1 30.1(2) . . . . ?
N4 Cu1 N1 C1 109.4(3) . . . . ?
N3 Cu1 N1 C1 -147.25(19) . . . . ?
N4 Cu1 N2 C7 -3.97(16) . . . . ?
N3 Cu1 N2 C7 -65.0(12) . . . . ?
N1 Cu1 N2 C7 156.30(17) . . . . ?
N4 Cu1 N2 C3 172.8(2) . . . . ?
N3 Cu1 N2 C3 111.8(12) . . . . ?
N1 Cu1 N2 C3 -26.9(2) . . . . ?
N2 Cu1 N3 C4 82.1(12) . . . . ?
N4 Cu1 N3 C4 21.44(19) . . . . ?
N1 Cu1 N3 C4 -139.09(19) . . . . ?
N2 Cu1 N4 C8 6.27(16) . . . . ?
N3 Cu1 N4 C8 -177.24(17) . . . . ?
N1 Cu1 N4 C8 -74.5(3) . . . . ?
N2 Cu1 N4 C6 172.8(2) . . . . ?
N3 Cu1 N4 C6 -10.7(2) . . . . ?
N1 Cu1 N4 C6 92.0(3) . . . . ?
N2S Ni1 N5 C12 -163.9(2) . . . . ?
O1 Ni1 N5 C12 6.9(2) . . . . ?
N1S Ni1 N5 C12 97.3(9) . . . . ?
O2 Ni1 N5 C12 -73.3(2) . . . . ?
N6 Ni1 N5 C12 101.1(3) . . . . ?
N2S Ni1 N5 C9 73.0(2) . . . . ?
O1 Ni1 N5 C9 -116.3(2) . . . . ?
N1S Ni1 N5 C9 -25.9(9) . . . . ?
O2 Ni1 N5 C9 163.5(2) . . . . ?
N6 Ni1 N5 C9 -22.1(2) . . . . ?
N2S Ni1 N5 C11 -41.0(2) . . . . ?
O1 Ni1 N5 C11 129.8(2) . . . . ?
N1S Ni1 N5 C11 -139.8(8) . . . . ?
O2 Ni1 N5 C11 49.6(2) . . . . ?
N6 Ni1 N5 C11 -136.0(2) . . . . ?
N2S Ni1 N6 C14 26.0(2) . . . . ?
O1 Ni1 N6 C14 -154.4(2) . . . . ?
N1S Ni1 N6 C14 -64.3(2) . . . . ?
O2 Ni1 N6 C14 176.0(6) . . . . ?
N5 Ni1 N6 C14 116.1(2) . . . . ?
N2S Ni1 N6 C10 -95.1(2) . . . . ?
O1 Ni1 N6 C10 84.5(2) . . . . ?
N1S Ni1 N6 C10 174.6(2) . . . . ?
O2 Ni1 N6 C10 54.9(8) . . . . ?
N5 Ni1 N6 C10 -5.0(2) . . . . ?
N2S Ni1 N6 C13 146.1(2) . . . . ?
O1 Ni1 N6 C13 -34.3(2) . . . . ?
N1S Ni1 N6 C13 55.7(2) . . . . ?
O2 Ni1 N6 C13 -63.9(7) . . . . ?
N5 Ni1 N6 C13 -123.9(2) . . . . ?
N2S Ni1 N1S C1S 14.5(12) . . . . ?
O1 Ni1 N1S C1S -156.3(12) . . . . ?
O2 Ni1 N1S C1S -76.1(12) . . . . ?
N6 Ni1 N1S C1S 109.6(12) . . . . ?
N5 Ni1 N1S C1S 113.4(13) . . . . ?
O1 Ni1 N2S C2S -134(2) . . . . ?
N1S Ni1 N2S C2S 135(2) . . . . ?
O2 Ni1 N2S C2S -133(2) . . . . ?
N6 Ni1 N2S C2S 44(2) . . . . ?
N5 Ni1 N2S C2S -40(2) . . . . ?
Cu1 N1 C1 C2 -54.7(3) . . . . ?
N1 C1 C2 C16 -56.9(3) . . . . ?
N1 C1 C2 C15 -177.2(2) . . . . ?
N1 C1 C2 C3 66.9(3) . . . . ?
C7 N2 C3 C2 -138.2(2) . . . . ?
Cu1 N2 C3 C2 45.2(3) . . . . ?
C16 C2 C3 N2 64.5(3) . . . . ?
C15 C2 C3 N2 -175.1(2) . . . . ?
C1 C2 C3 N2 -59.8(3) . . . . ?
Cu1 N3 C4 C5 -54.6(3) . . . . ?
N3 C4 C5 C18 -50.3(3) . . . . ?
N3 C4 C5 C6 73.6(3) . . . . ?
N3 C4 C5 C17 -169.7(2) . . . . ?
C8 N4 C6 C5 -164.4(2) . . . . ?
Cu1 N4 C6 C5 29.7(3) . . . . ?
C18 C5 C6 N4 66.7(3) . . . . ?
C4 C5 C6 N4 -57.3(3) . . . . ?
C17 C5 C6 N4 -173.1(2) . . . . ?
Ni1 O1 C7 N2 169.54(19) . . . . ?
Ni1 O1 C7 C8 -10.7(2) . . . . ?
C3 N2 C7 O1 4.0(4) . . . . ?
Cu1 N2 C7 O1 -178.99(18) . . . . ?
C3 N2 C7 C8 -175.8(2) . . . . ?
Cu1 N2 C7 C8 1.2(2) . . . . ?
Ni1 O2 C8 N4 -175.42(19) . . . . ?
Ni1 O2 C8 C7 5.5(2) . . . . ?
C6 N4 C8 O2 5.6(3) . . . . ?
Cu1 N4 C8 O2 173.76(18) . . . . ?
C6 N4 C8 C7 -175.37(19) . . . . ?
Cu1 N4 C8 C7 -7.2(2) . . . . ?
O1 C7 C8 O2 3.5(3) . . . . ?
N2 C7 C8 O2 -176.70(19) . . . . ?
O1 C7 C8 N4 -175.68(19) . . . . ?
N2 C7 C8 N4 4.1(3) . . . . ?
C12 N5 C9 C10 -77.7(4) . . . . ?
C11 N5 C9 C10 165.4(3) . . . . ?
Ni1 N5 C9 C10 47.9(3) . . . . ?
N5 C9 C10 N6 -58.7(4) . . . . ?
C14 N6 C10 C9 -88.7(3) . . . . ?
C13 N6 C10 C9 152.7(3) . . . . ?
Ni1 N6 C10 C9 33.2(4) . . . . ?
Ni1 N1S C1S S1S 57(4) . . . . ?
Ni1 N2S C2S S2S 90(13) . . . . ?
